data_4022279
loop_
_publ_author_name
'Indranath Ghosh'
'Peter A. Jacobi'

_publ_section_title
;
 Lewis Acid-Promoted Oxidative Addition of Thioimidates to Pd(0)
;
_journal_name_full 'Journal of Organic Chemistry'
_journal_page_first 9304
_journal_page_last 9309
_journal_paper_doi 10.1021/jo026510o
_journal_volume 67
_journal_year 2002
_chemical_formula_moiety 'C16 H22 N2 O S'
_chemical_formula_sum 'C16 H22 N2 O S'
_chemical_formula_weight 290.42
_chemical_name_common 02006
_chemical_name_systematic
; 
 ? 
;
_space_group_IT_number 14
_symmetry_cell_setting monoclinic
_symmetry_space_group_name_Hall '-P 2ybc'
_symmetry_space_group_name_H-M 'P 1 21/c 1'
_atom_sites_solution_hydrogens mixed
_atom_sites_solution_primary direct
_atom_sites_solution_secondary 'difference Fourier synthesis'
_audit_creation_method SHELXL-97
_cell_angle_alpha 90.00
_cell_angle_beta 110.222(3)
_cell_angle_gamma 90.00
_cell_formula_units_Z 4
_cell_length_a 15.576(3)
_cell_length_b 8.4535(15)
_cell_length_c 13.024(2)
_cell_measurement_reflns_used 2791
_cell_measurement_temperature 173(2)
_cell_measurement_theta_max 27.23
_cell_measurement_theta_min 2.78
_cell_volume 1609.2(5)
_computing_cell_refinement 'Bruker SMART'
_computing_data_collection 'Bruker SMART'
_computing_data_reduction 'Bruker SAINT'
_computing_molecular_graphics 'Bruker SHELXTL'
_computing_publication_material 'Bruker SHELXTL'
_computing_structure_refinement SHELXL-97
_computing_structure_solution SIR92
_diffrn_ambient_temperature 173(2)
_diffrn_measured_fraction_theta_full 0.992
_diffrn_measured_fraction_theta_max 0.992
_diffrn_measurement_device_type 'Bruker CCD area detector'
_diffrn_measurement_method 'phi and omega scans'
_diffrn_radiation_monochromator graphite
_diffrn_radiation_source 'fine-focus sealed tube'
_diffrn_radiation_type MoK\a
_diffrn_radiation_wavelength 0.71073
_diffrn_reflns_av_R_equivalents 0.028
_diffrn_reflns_av_sigmaI/netI 0.026
_diffrn_reflns_limit_h_max 20
_diffrn_reflns_limit_h_min -20
_diffrn_reflns_limit_k_max 10
_diffrn_reflns_limit_k_min -10
_diffrn_reflns_limit_l_max 15
_diffrn_reflns_limit_l_min -16
_diffrn_reflns_number 14039
_diffrn_reflns_theta_full 27.53
_diffrn_reflns_theta_max 27.53
_diffrn_reflns_theta_min 1.39
_diffrn_standards_decay_% 0
_diffrn_standards_number 0
_exptl_absorpt_coefficient_mu 0.199
_exptl_absorpt_correction_T_max 0.918
_exptl_absorpt_correction_T_min 0.843
_exptl_absorpt_correction_type multi-scan
_exptl_absorpt_process_details 'SADABS 2.03 (Sheldrick, 2000)'
_exptl_crystal_colour yellow
_exptl_crystal_density_diffrn 1.199
_exptl_crystal_density_meas ?
_exptl_crystal_density_method .
_exptl_crystal_description block
_exptl_crystal_F_000 624
_exptl_crystal_size_max 0.44
_exptl_crystal_size_mid 0.40
_exptl_crystal_size_min 0.36
_refine_diff_density_max 0.411
_refine_diff_density_min -0.281
_refine_diff_density_rms 0.049
_refine_ls_extinction_method none
_refine_ls_goodness_of_fit_ref 1.052
_refine_ls_hydrogen_treatment mixed
_refine_ls_matrix_type full
_refine_ls_number_parameters 188
_refine_ls_number_reflns 3664
_refine_ls_number_restraints 0
_refine_ls_restrained_S_all 1.052
_refine_ls_R_factor_all 0.0556
_refine_ls_R_factor_gt 0.0443
_refine_ls_shift/su_max 0.000
_refine_ls_shift/su_mean 0.000
_refine_ls_structure_factor_coef Fsqd
_refine_ls_weighting_details 'calc w=1/[\s^2^(Fo^2^)+(0.0665P)^2^+0.733P] where P=(Fo^2^+2Fc^2^)/3'
_refine_ls_weighting_scheme calc
_refine_ls_wR_factor_gt 0.1212
_refine_ls_wR_factor_ref 0.1309
_reflns_number_gt 2948
_reflns_number_total 3664
_reflns_threshold_expression >2sigma(I)
_cod_data_source_file jo026510o_s2.cif
_cod_data_source_block 02006
_cod_depositor_comments
;
The following automatic conversions were performed:
'_symmetry_cell_setting' value 'Monoclinic' changed to 'monoclinic'
according to '/home/saulius/struct/CIF-dictionaries/cif_core.dic'
dictionary named 'cif_core.dic' version 2.4.1 from 2010-06-29.

Automatic conversion script
Id: cif_fix_enum 1527 2010-12-29 10:47:43Z saulius 

The following automatic conversions were performed:

'_atom_sites_solution_primary' value 'direct methods' was changed to
'direct'.

Automatic conversion script
Id: cif_fix_values 6452 2018-10-05 10:23:21Z andrius 
;
_cod_original_sg_symbol_H-M 'P 21/c'
_cod_database_code 4022279

loop_
_symmetry_equiv_pos_as_xyz
'x, y, z'
'-x, y+1/2, -z+1/2'
'-x, -y, -z'
'x, -y-1/2, z-1/2'

loop_
_atom_site_label
_atom_site_type_symbol
_atom_site_fract_x
_atom_site_fract_y
_atom_site_fract_z
_atom_site_U_iso_or_equiv
_atom_site_adp_type
_atom_site_occupancy
_atom_site_symmetry_multiplicity
_atom_site_calc_flag
_atom_site_refinement_flags
N1 N 0.13506(9) 0.15134(15) 0.27115(11) 0.0255(3) Uani 1 1 d .
C2 C 0.13008(11) 0.00717(19) 0.23833(14) 0.0297(4) Uani 1 1 d .
C3 C 0.19541(13) -0.0401(2) 0.17922(16) 0.0359(4) Uani 1 1 d .
C4 C 0.21879(12) 0.12732(18) 0.14925(15) 0.0302(4) Uani 1 1 d .
H4A H 0.2833 0.1342 0.1533 0.036 Uiso 1 1 calc R
H4B H 0.1783 0.1584 0.0750 0.036 Uiso 1 1 calc R
C5 C 0.20179(10) 0.22813(18) 0.23618(13) 0.0237(3) Uani 1 1 d .
S6 S 0.05960(4) -0.13683(5) 0.26206(5) 0.04271(17) Uani 1 1 d .
C7 C 0.00995(12) -0.0369(2) 0.34924(16) 0.0355(4) Uani 1 1 d .
H7A H -0.0319 -0.1088 0.3678 0.053 Uiso 1 1 calc R
H7B H -0.0240 0.0560 0.3112 0.053 Uiso 1 1 calc R
H7C H 0.0585 -0.0033 0.4164 0.053 Uiso 1 1 calc R
C9 C 0.15237(19) -0.1464(2) 0.0804(2) 0.0565(6) Uani 1 1 d .
H9A H 0.1350 -0.2475 0.1045 0.085 Uiso 1 1 calc R
H9B H 0.1966 -0.1654 0.0434 0.085 Uiso 1 1 calc R
H9C H 0.0979 -0.0948 0.0296 0.085 Uiso 1 1 calc R
C10 C 0.24232(10) 0.36302(17) 0.28290(12) 0.0221(3) Uani 1 1 d .
C8 C 0.28080(16) -0.1167(2) 0.2618(2) 0.0508(6) Uani 1 1 d .
H8A H 0.3084 -0.0436 0.3227 0.076 Uiso 1 1 calc R
H8B H 0.3250 -0.1405 0.2257 0.076 Uiso 1 1 calc R
H8C H 0.2634 -0.2147 0.2897 0.076 Uiso 1 1 calc R
C11 C 0.21706(11) 0.44286(19) 0.37208(13) 0.0268(3) Uani 1 1 d .
H11A H 0.1684 0.3826 0.3860 0.040 Uiso 1 1 calc R
H11B H 0.1955 0.5505 0.3491 0.040 Uiso 1 1 calc R
H11C H 0.2709 0.4474 0.4391 0.040 Uiso 1 1 calc R
C12 C 0.31526(10) 0.43943(17) 0.25239(13) 0.0228(3) Uani 1 1 d .
C13 C 0.31988(10) 0.48415(18) 0.15108(13) 0.0246(3) Uani 1 1 d .
C14 C 0.40313(11) 0.56526(19) 0.17135(14) 0.0275(3) Uani 1 1 d .
C15 C 0.44790(11) 0.56716(19) 0.28434(14) 0.0279(3) Uani 1 1 d .
N16 N 0.39299(9) 0.49068(16) 0.33205(12) 0.0256(3) Uani 1 1 d .
C17 C 0.24800(12) 0.4598(2) 0.04103(14) 0.0328(4) Uani 1 1 d .
H17A H 0.2694 0.5030 -0.0157 0.049 Uiso 0.50 1 calc PR
H17B H 0.1917 0.5140 0.0384 0.049 Uiso 0.50 1 calc PR
H17C H 0.2358 0.3464 0.0283 0.049 Uiso 0.50 1 calc PR
H17D H 0.1952 0.4060 0.0497 0.049 Uiso 0.50 1 calc PR
H17E H 0.2730 0.3949 -0.0044 0.049 Uiso 0.50 1 calc PR
H17F H 0.2288 0.5626 0.0057 0.049 Uiso 0.50 1 calc PR
C18 C 0.43523(14) 0.6389(3) 0.08618(17) 0.0426(5) Uani 1 1 d .
H18A H 0.4963 0.6841 0.1214 0.064 Uiso 1 1 calc R
H18B H 0.3926 0.7226 0.0481 0.064 Uiso 1 1 calc R
H18C H 0.4377 0.5580 0.0334 0.064 Uiso 1 1 calc R
C19 C 0.53290(12) 0.6373(2) 0.34752(16) 0.0371(4) Uani 1 1 d .
H19A H 0.5645 0.6945 0.3088 0.045 Uiso 1 1 calc R
O20 O 0.56907(9) 0.63068(19) 0.44723(12) 0.0517(4) Uani 1 1 d .
H16A H 0.4101(14) 0.472(2) 0.4006(18) 0.034(5) Uiso 1 1 d .

loop_
_atom_site_aniso_label
_atom_site_aniso_U_11
_atom_site_aniso_U_22
_atom_site_aniso_U_33
_atom_site_aniso_U_23
_atom_site_aniso_U_13
_atom_site_aniso_U_12
N1 0.0222(6) 0.0240(6) 0.0312(7) 0.0003(5) 0.0102(5) -0.0011(5)
C2 0.0305(8) 0.0266(8) 0.0336(9) -0.0011(6) 0.0132(7) -0.0044(6)
C3 0.0472(10) 0.0241(8) 0.0456(11) -0.0047(7) 0.0276(9) -0.0036(7)
C4 0.0361(9) 0.0242(8) 0.0355(9) -0.0051(7) 0.0190(7) -0.0043(6)
C5 0.0216(7) 0.0237(7) 0.0265(8) 0.0011(6) 0.0093(6) 0.0014(6)
S6 0.0510(3) 0.0287(3) 0.0588(3) -0.0082(2) 0.0323(3) -0.01528(19)
C7 0.0299(8) 0.0362(9) 0.0431(10) 0.0017(8) 0.0161(8) -0.0051(7)
C9 0.0892(17) 0.0356(11) 0.0623(14) -0.0206(10) 0.0486(14) -0.0235(11)
C10 0.0202(7) 0.0227(7) 0.0226(7) 0.0026(6) 0.0065(6) 0.0016(5)
C8 0.0555(13) 0.0377(10) 0.0715(15) 0.0111(10) 0.0376(12) 0.0156(9)
C11 0.0284(8) 0.0267(8) 0.0274(8) -0.0033(6) 0.0123(6) -0.0023(6)
C12 0.0209(7) 0.0198(7) 0.0267(8) -0.0010(6) 0.0071(6) 0.0008(5)
C13 0.0258(7) 0.0216(7) 0.0270(8) -0.0017(6) 0.0101(6) 0.0001(6)
C14 0.0267(8) 0.0260(8) 0.0315(9) 0.0004(6) 0.0122(7) 0.0004(6)
C15 0.0235(7) 0.0267(8) 0.0338(9) 0.0030(6) 0.0102(7) -0.0010(6)
N16 0.0217(6) 0.0280(7) 0.0253(7) 0.0014(5) 0.0059(5) -0.0032(5)
C17 0.0365(9) 0.0305(8) 0.0279(9) 0.0000(7) 0.0067(7) -0.0052(7)
C18 0.0427(10) 0.0514(12) 0.0394(11) 0.0029(8) 0.0214(9) -0.0114(8)
C19 0.0245(8) 0.0415(10) 0.0414(10) 0.0103(8) 0.0063(7) -0.0083(7)
O20 0.0363(7) 0.0656(10) 0.0399(8) 0.0146(7) -0.0037(6) -0.0194(7)

loop_
_atom_type_symbol
_atom_type_description
_atom_type_scat_dispersion_real
_atom_type_scat_dispersion_imag
_atom_type_scat_source
C C 0.0033 0.0016 'International Tables Vol C Tables 4.2.6.8 and 6.1.1.4'
H H 0.0000 0.0000 'International Tables Vol C Tables 4.2.6.8 and 6.1.1.4'
N N 0.0061 0.0033 'International Tables Vol C Tables 4.2.6.8 and 6.1.1.4'
O O 0.0106 0.0060 'International Tables Vol C Tables 4.2.6.8 and 6.1.1.4'
S S 0.1246 0.1234 'International Tables Vol C Tables 4.2.6.8 and 6.1.1.4'

loop_
_geom_angle_atom_site_label_1
_geom_angle_atom_site_label_2
_geom_angle_atom_site_label_3
_geom_angle
C2 N1 C5 106.99(13)
N1 C2 C3 116.23(14)
N1 C2 S6 125.08(13)
C3 C2 S6 118.62(12)
C9 C3 C2 113.93(17)
C9 C3 C8 111.41(18)
C2 C3 C8 108.92(16)
C9 C3 C4 113.61(16)
C2 C3 C4 98.30(13)
C8 C3 C4 109.91(16)
C5 C4 C3 102.10(13)
C10 C5 N1 121.46(14)
C10 C5 C4 129.89(14)
N1 C5 C4 108.54(12)
C2 S6 C7 102.73(8)
C5 C10 C12 122.33(14)
C5 C10 C11 121.46(14)
C12 C10 C11 116.20(13)
N16 C12 C13 108.06(13)
N16 C12 C10 119.84(14)
C13 C12 C10 131.92(14)
C12 C13 C14 107.41(14)
C12 C13 C17 126.94(14)
C14 C13 C17 125.57(15)
C15 C14 C13 107.19(14)
C15 C14 C18 127.07(15)
C13 C14 C18 125.71(16)
N16 C15 C14 107.96(14)
N16 C15 C19 122.15(16)
C14 C15 C19 129.85(16)
C12 N16 C15 109.37(14)
O20 C19 C15 126.05(17)

loop_
_geom_bond_atom_site_label_1
_geom_bond_atom_site_label_2
_geom_bond_distance
N1 C2 1.285(2)
N1 C5 1.4270(19)
C2 C3 1.526(2)
C2 S6 1.7369(17)
C3 C9 1.523(3)
C3 C8 1.535(3)
C3 C4 1.545(2)
C4 C5 1.512(2)
C5 C10 1.343(2)
S6 C7 1.7911(19)
C10 C12 1.476(2)
C10 C11 1.508(2)
C12 N16 1.364(2)
C12 C13 1.398(2)
C13 C14 1.409(2)
C13 C17 1.497(2)
C14 C15 1.394(2)
C14 C18 1.500(2)
C15 N16 1.379(2)
C15 C19 1.424(2)
C19 O20 1.225(2)

loop_
_geom_hbond_atom_site_label_D
_geom_hbond_atom_site_label_H
_geom_hbond_atom_site_label_A
_geom_hbond_distance_DH
_geom_hbond_distance_HA
_geom_hbond_distance_DA
_geom_hbond_angle_DHA
_geom_hbond_site_symmetry_A
N16 H16A O20 0.85(2) 2.08(2) 2.914(2) 164.0(19) 3_666

loop_
_geom_torsion_atom_site_label_1
_geom_torsion_atom_site_label_2
_geom_torsion_atom_site_label_3
_geom_torsion_atom_site_label_4
_geom_torsion
C5 N1 C2 C3 2.3(2)
C5 N1 C2 S6 179.01(13)
N1 C2 C3 C9 -139.15(18)
S6 C2 C3 C9 43.9(2)
N1 C2 C3 C8 95.79(19)
S6 C2 C3 C8 -81.15(18)
N1 C2 C3 C4 -18.7(2)
S6 C2 C3 C4 164.40(13)
C9 C3 C4 C5 145.94(17)
C2 C3 C4 C5 25.20(17)
C8 C3 C4 C5 -88.46(17)
C2 N1 C5 C10 -160.37(15)
C2 N1 C5 C4 16.21(18)
C3 C4 C5 C10 149.13(17)
C3 C4 C5 N1 -27.07(17)
N1 C2 S6 C7 -5.09(18)
C3 C2 S6 C7 171.56(14)
N1 C5 C10 C12 176.40(13)
C4 C5 C10 C12 0.6(3)
N1 C5 C10 C11 -2.1(2)
C4 C5 C10 C11 -177.84(15)
C5 C10 C12 N16 -133.30(16)
C11 C10 C12 N16 45.23(19)
C5 C10 C12 C13 52.2(2)
C11 C10 C12 C13 -129.31(17)
N16 C12 C13 C14 -0.21(17)
C10 C12 C13 C14 174.81(15)
N16 C12 C13 C17 -176.94(15)
C10 C12 C13 C17 -1.9(3)
C12 C13 C14 C15 0.51(18)
C17 C13 C14 C15 177.30(15)
C12 C13 C14 C18 -177.99(16)
C17 C13 C14 C18 -1.2(3)
C13 C14 C15 N16 -0.63(18)
C18 C14 C15 N16 177.85(16)
C13 C14 C15 C19 -178.22(17)
C18 C14 C15 C19 0.3(3)
C13 C12 N16 C15 -0.18(17)
C10 C12 N16 C15 -175.91(13)
C14 C15 N16 C12 0.51(18)
C19 C15 N16 C12 178.33(15)
N16 C15 C19 O20 4.5(3)
C14 C15 C19 O20 -178.17(19)
